data_7159200
loop_
_publ_author_name
'Nalawade, Sachin A.'
'Singh, Manjeet'
'Puneeth Kumar, DRGKoppalu R'
'Dey, Sanjit'
'Gopi, Hosahudya N.'

_publ_section_title
;
 Stereoselective synthesis of backbone extended &#x3c0;-conjugated amino
 esters.
;
_journal_issue 12
_journal_name_full 'Organic &amp; biomolecular chemistry'
_journal_page_first 2586
_journal_page_last 2595
_journal_paper_doi 10.1039/d3ob00090g
_journal_volume 21
_journal_year 2023
_chemical_absolute_configuration S
_chemical_formula_moiety 'C12 H23 N O3'
_chemical_formula_sum 'C12 H23 N O3'
_chemical_formula_weight 229.31
_chemical_name_common '(tert-butyl (S,E)-(6-hydroxy-2-methylhex-4-en-3-yl)carbamate)'
_chemical_name_systematic '(tert-butyl (S,E)-(6-hydroxy-2-methylhex-4-en-3-yl)carbamate)'
_space_group_crystal_system orthorhombic
_space_group_IT_number 19
_space_group_name_Hall 'P 2ac 2ab'
_space_group_name_H-M_alt 'P 21 21 21'
_atom_sites_solution_hydrogens geom
_audit_creation_method SHELXL-2018/3
_audit_update_record
;
2022-10-17 deposited with the CCDC.	2023-03-01 downloaded from the CCDC.
;
_cell_angle_alpha 90
_cell_angle_beta 90
_cell_angle_gamma 90
_cell_formula_units_Z 4
_cell_length_a 6.3864(10)
_cell_length_b 10.5866(17)
_cell_length_c 19.684(3)
_cell_measurement_reflns_used 2590
_cell_measurement_temperature 100(2)
_cell_measurement_theta_max 74.823
_cell_measurement_theta_min 4.492
_cell_volume 1330.8(4)
_computing_structure_refinement 'SHELXL-2018/3 (Sheldrick, 2018)'
_computing_structure_solution 'SHELXT 2014/5 (Sheldrick, 2014)'
_diffrn_ambient_temperature 100(2)
_diffrn_measured_fraction_theta_full 0.997
_diffrn_measured_fraction_theta_max 0.979
_diffrn_measurement_device_type microfocus
_diffrn_measurement_method APEXIII
_diffrn_radiation_type CuK\a
_diffrn_radiation_wavelength 1.54178
_diffrn_reflns_av_R_equivalents 0.0499
_diffrn_reflns_av_unetI/netI 0.0421
_diffrn_reflns_Laue_measured_fraction_full 0.997
_diffrn_reflns_Laue_measured_fraction_max 0.979
_diffrn_reflns_limit_h_max 7
_diffrn_reflns_limit_h_min -7
_diffrn_reflns_limit_k_max 13
_diffrn_reflns_limit_k_min -13
_diffrn_reflns_limit_l_max 22
_diffrn_reflns_limit_l_min -24
_diffrn_reflns_number 12047
_diffrn_reflns_point_group_measured_fraction_full 0.989
_diffrn_reflns_point_group_measured_fraction_max 0.950
_diffrn_reflns_theta_full 67.679
_diffrn_reflns_theta_max 74.823
_diffrn_reflns_theta_min 4.492
_diffrn_source 'fine-focus sealed tube'
_exptl_absorpt_coefficient_mu 0.655
_exptl_absorpt_correction_T_max 0.968
_exptl_absorpt_correction_T_min 0.961
_exptl_absorpt_correction_type multi-scan
_exptl_absorpt_process_details SADABS,2008
_exptl_crystal_colour colourless
_exptl_crystal_density_diffrn 1.145
_exptl_crystal_description needle-shape
_exptl_crystal_F_000 504.0
_exptl_crystal_size_max 0.3
_exptl_crystal_size_mid 0.05
_exptl_crystal_size_min 0.05
_refine_diff_density_max 0.195
_refine_diff_density_min -0.167
_refine_diff_density_rms 0.044
_refine_ls_abs_structure_details
;
 Flack x determined using 759 quotients [(I+)-(I-)]/[(I+)+(I-)]
 (Parsons, Flack and Wagner, Acta Cryst. B69 (2013) 249-259).
;
_refine_ls_abs_structure_Flack 0.65(14)
_refine_ls_extinction_coef 0.0064(6)
_refine_ls_extinction_expression Fc^*^=kFc[1+0.001xFc^2^\l^3^/sin(2\q)]^-1/4^
_refine_ls_extinction_method 'SHELXL-2018/3 (Sheldrick 2018)'
_refine_ls_goodness_of_fit_ref 1.062
_refine_ls_hydrogen_treatment constr
_refine_ls_matrix_type full
_refine_ls_number_parameters 152
_refine_ls_number_reflns 2590
_refine_ls_number_restraints 0
_refine_ls_restrained_S_all 1.062
_refine_ls_R_factor_all 0.0572
_refine_ls_R_factor_gt 0.0416
_refine_ls_shift/su_max 0.000
_refine_ls_shift/su_mean 0.000
_refine_ls_structure_factor_coef Fsqd
_refine_ls_weighting_details 'w=1/[\s^2^(Fo^2^)+(0.0215P)^2^+0.5503P] where P=(Fo^2^+2Fc^2^)/3'
_refine_ls_weighting_scheme calc
_refine_ls_wR_factor_gt 0.0791
_refine_ls_wR_factor_ref 0.0868
_reflns_Friedel_coverage 0.658
_reflns_Friedel_fraction_full 0.977
_reflns_Friedel_fraction_max 0.911
_reflns_number_gt 2161
_reflns_number_total 2590
_reflns_threshold_expression 'I > 2\s(I)'
_cod_data_source_file d3ob00090g2.cif
_cod_data_source_block 3a
_cod_depositor_comments 'Adding full bibliography for 7159200--7159209.cif.'
_cod_database_code 7159200
_shelx_shelxl_version_number 2018/3
_shelx_space_group_comment
;
The symmetry employed for this shelxl refinement is uniquely defined
by the following loop, which should always be used as a source of
symmetry information in preference to the above space-group names.
They are only intended as comments.
;
_shelx_estimated_absorpt_t_min 0.961
_shelx_estimated_absorpt_t_max 0.968
_exptl_absorpt_special_details multi-scan

loop_
_space_group_symop_operation_xyz
'x, y, z'
'-x+1/2, -y, z+1/2'
'-x, y+1/2, -z+1/2'
'x+1/2, -y+1/2, -z'

loop_
_atom_site_label
_atom_site_type_symbol
_atom_site_fract_x
_atom_site_fract_y
_atom_site_fract_z
_atom_site_U_iso_or_equiv
_atom_site_adp_type
_atom_site_occupancy
_atom_site_site_symmetry_order
_atom_site_calc_flag
_atom_site_refinement_flags_posn
_atom_site_refinement_flags_adp
_atom_site_refinement_flags_occupancy
_atom_site_disorder_assembly
_atom_site_disorder_group
O2 O 0.4219(3) 0.68827(18) 0.33290(9) 0.0280(5) Uani 1 1 d . . . . .
O1 O 0.7239(3) 0.57435(17) 0.34053(9) 0.0261(4) Uani 1 1 d . . . . .
O3 O -0.1569(3) 0.38236(17) 0.20039(10) 0.0296(5) Uani 1 1 d . . . . .
H3 H -0.235368 0.323026 0.192040 0.044 Uiso 1 1 calc R U . . .
N1 N 0.5589(3) 0.5814(2) 0.24266(10) 0.0221(5) Uani 1 1 d . . . . .
H1 H 0.662416 0.536280 0.228881 0.026 Uiso 1 1 calc R U . . .
C8 C 0.5555(4) 0.6207(2) 0.30743(13) 0.0206(6) Uani 1 1 d . . . . .
C3 C 0.2033(4) 0.5286(2) 0.20278(13) 0.0243(6) Uani 1 1 d . . . . .
H3A H 0.083769 0.551786 0.178857 0.029 Uiso 1 1 calc R U . . .
C4 C 0.3927(4) 0.6129(3) 0.19497(13) 0.0212(6) Uani 1 1 d . . . . .
H4 H 0.348170 0.699693 0.204502 0.025 Uiso 1 1 calc R U . . .
C9 C 0.7611(4) 0.6029(3) 0.41275(13) 0.0250(6) Uani 1 1 d . . . . .
C2 C 0.1904(4) 0.4257(2) 0.24000(13) 0.0256(6) Uani 1 1 d . . . . .
H2 H 0.307807 0.403776 0.265342 0.031 Uiso 1 1 calc R U . . .
C5 C 0.4791(4) 0.6098(3) 0.12190(13) 0.0255(6) Uani 1 1 d . . . . .
H5 H 0.527182 0.523765 0.112279 0.031 Uiso 1 1 calc R U . . .
C1 C 0.0049(4) 0.3413(3) 0.24519(16) 0.0284(6) Uani 1 1 d . . . . .
H1A H 0.045271 0.255607 0.233763 0.034 Uiso 1 1 calc R U . . .
H1B H -0.046778 0.341537 0.291527 0.034 Uiso 1 1 calc R U . . .
C12 C 0.5958(4) 0.5388(3) 0.45583(14) 0.0319(7) Uani 1 1 d . . . . .
H12A H 0.594123 0.449974 0.445977 0.048 Uiso 1 1 calc R U . . .
H12B H 0.461081 0.574419 0.445791 0.048 Uiso 1 1 calc R U . . .
H12C H 0.627396 0.551317 0.503033 0.048 Uiso 1 1 calc R U . . .
C7 C 0.6641(5) 0.6991(3) 0.11327(15) 0.0356(7) Uani 1 1 d . . . . .
H7A H 0.619518 0.784257 0.121670 0.053 Uiso 1 1 calc R U . . .
H7B H 0.717223 0.692526 0.067782 0.053 Uiso 1 1 calc R U . . .
H7C H 0.772328 0.676736 0.144925 0.053 Uiso 1 1 calc R U . . .
C10 C 0.7721(5) 0.7445(3) 0.42564(15) 0.0371(7) Uani 1 1 d . . . . .
H10A H 0.637484 0.781637 0.417201 0.056 Uiso 1 1 calc R U . . .
H10B H 0.873980 0.781669 0.395864 0.056 Uiso 1 1 calc R U . . .
H10C H 0.811838 0.759474 0.471981 0.056 Uiso 1 1 calc R U . . .
C6 C 0.3071(5) 0.6432(3) 0.07076(14) 0.0350(7) Uani 1 1 d . . . . .
H6A H 0.367536 0.652391 0.026382 0.053 Uiso 1 1 calc R U . . .
H6B H 0.241640 0.721075 0.083912 0.053 Uiso 1 1 calc R U . . .
H6C H 0.204340 0.577039 0.069935 0.053 Uiso 1 1 calc R U . . .
C11 C 0.9744(4) 0.5431(3) 0.42432(15) 0.0373(8) Uani 1 1 d . . . . .
H11A H 1.074937 0.581095 0.394374 0.056 Uiso 1 1 calc R U . . .
H11B H 0.966365 0.454127 0.415323 0.056 Uiso 1 1 calc R U . . .
H11C H 1.016608 0.556364 0.470582 0.056 Uiso 1 1 calc R U . . .

loop_
_atom_site_aniso_label
_atom_site_aniso_U_11
_atom_site_aniso_U_22
_atom_site_aniso_U_33
_atom_site_aniso_U_23
_atom_site_aniso_U_13
_atom_site_aniso_U_12
O2 0.0258(9) 0.0313(11) 0.0269(10) -0.0033(9) -0.0021(9) 0.0082(9)
O1 0.0220(9) 0.0357(11) 0.0208(9) -0.0030(8) -0.0043(8) 0.0064(9)
O3 0.0215(9) 0.0262(10) 0.0410(12) -0.0036(9) -0.0048(9) -0.0018(8)
N1 0.0189(10) 0.0266(12) 0.0207(12) -0.0022(10) -0.0016(9) 0.0025(10)
C8 0.0166(12) 0.0225(13) 0.0228(14) 0.0014(11) -0.0005(11) -0.0005(11)
C3 0.0194(12) 0.0263(14) 0.0271(15) -0.0005(12) -0.0028(12) 0.0028(12)
C4 0.0195(13) 0.0210(13) 0.0231(14) -0.0003(11) -0.0024(11) 0.0027(11)
C9 0.0260(13) 0.0309(15) 0.0181(14) -0.0011(11) -0.0038(11) -0.0001(13)
C2 0.0203(13) 0.0288(15) 0.0277(15) 0.0001(13) -0.0040(11) 0.0020(12)
C5 0.0278(14) 0.0241(14) 0.0246(14) -0.0008(12) -0.0006(12) 0.0035(12)
C1 0.0249(13) 0.0282(15) 0.0321(16) 0.0021(12) -0.0004(12) -0.0006(11)
C12 0.0331(16) 0.0338(17) 0.0287(16) -0.0010(13) 0.0006(13) -0.0022(13)
C7 0.0328(16) 0.0451(19) 0.0287(17) 0.0059(14) 0.0036(13) -0.0045(16)
C10 0.0471(18) 0.0339(17) 0.0302(17) -0.0023(14) -0.0090(15) -0.0084(15)
C6 0.0406(17) 0.0389(18) 0.0256(16) 0.0004(13) -0.0048(13) 0.0014(15)
C11 0.0276(15) 0.054(2) 0.0303(17) -0.0003(15) -0.0098(13) 0.0042(15)

loop_
_atom_type_symbol
_atom_type_description
_atom_type_scat_dispersion_real
_atom_type_scat_dispersion_imag
_atom_type_scat_source
C C 0.0181 0.0091 'International Tables Vol C Tables 4.2.6.8 and 6.1.1.4'
H H 0.0000 0.0000 'International Tables Vol C Tables 4.2.6.8 and 6.1.1.4'
N N 0.0311 0.0180 'International Tables Vol C Tables 4.2.6.8 and 6.1.1.4'
O O 0.0492 0.0322 'International Tables Vol C Tables 4.2.6.8 and 6.1.1.4'

loop_
_geom_angle_atom_site_label_1
_geom_angle_atom_site_label_2
_geom_angle_atom_site_label_3
_geom_angle
_geom_angle_site_symmetry_1
_geom_angle_site_symmetry_3
_geom_angle_publ_flag
C8 O1 C9 121.34(19) . . ?
C1 O3 H3 109.5 . . ?
C8 N1 C4 122.0(2) . . ?
C8 N1 H1 119.0 . . ?
C4 N1 H1 119.0 . . ?
O2 C8 N1 125.7(2) . . ?
O2 C8 O1 124.8(2) . . ?
N1 C8 O1 109.5(2) . . ?
C2 C3 C4 126.6(2) . . ?
C2 C3 H3A 116.7 . . ?
C4 C3 H3A 116.7 . . ?
N1 C4 C3 112.5(2) . . ?
N1 C4 C5 109.6(2) . . ?
C3 C4 C5 111.7(2) . . ?
N1 C4 H4 107.6 . . ?
C3 C4 H4 107.6 . . ?
C5 C4 H4 107.6 . . ?
O1 C9 C12 109.6(2) . . ?
O1 C9 C11 101.8(2) . . ?
C12 C9 C11 110.8(2) . . ?
O1 C9 C10 111.7(2) . . ?
C12 C9 C10 112.3(2) . . ?
C11 C9 C10 110.1(2) . . ?
C3 C2 C1 125.8(2) . . ?
C3 C2 H2 117.1 . . ?
C1 C2 H2 117.1 . . ?
C7 C5 C6 109.9(2) . . ?
C7 C5 C4 111.7(2) . . ?
C6 C5 C4 110.6(2) . . ?
C7 C5 H5 108.2 . . ?
C6 C5 H5 108.2 . . ?
C4 C5 H5 108.2 . . ?
O3 C1 C2 110.6(2) . . ?
O3 C1 H1A 109.5 . . ?
C2 C1 H1A 109.5 . . ?
O3 C1 H1B 109.5 . . ?
C2 C1 H1B 109.5 . . ?
H1A C1 H1B 108.1 . . ?
C9 C12 H12A 109.5 . . ?
C9 C12 H12B 109.5 . . ?
H12A C12 H12B 109.5 . . ?
C9 C12 H12C 109.5 . . ?
H12A C12 H12C 109.5 . . ?
H12B C12 H12C 109.5 . . ?
C5 C7 H7A 109.5 . . ?
C5 C7 H7B 109.5 . . ?
H7A C7 H7B 109.5 . . ?
C5 C7 H7C 109.5 . . ?
H7A C7 H7C 109.5 . . ?
H7B C7 H7C 109.5 . . ?
C9 C10 H10A 109.5 . . ?
C9 C10 H10B 109.5 . . ?
H10A C10 H10B 109.5 . . ?
C9 C10 H10C 109.5 . . ?
H10A C10 H10C 109.5 . . ?
H10B C10 H10C 109.5 . . ?
C5 C6 H6A 109.5 . . ?
C5 C6 H6B 109.5 . . ?
H6A C6 H6B 109.5 . . ?
C5 C6 H6C 109.5 . . ?
H6A C6 H6C 109.5 . . ?
H6B C6 H6C 109.5 . . ?
C9 C11 H11A 109.5 . . ?
C9 C11 H11B 109.5 . . ?
H11A C11 H11B 109.5 . . ?
C9 C11 H11C 109.5 . . ?
H11A C11 H11C 109.5 . . ?
H11B C11 H11C 109.5 . . ?

loop_
_geom_bond_atom_site_label_1
_geom_bond_atom_site_label_2
_geom_bond_distance
_geom_bond_site_symmetry_2
_geom_bond_publ_flag
O2 C8 1.221(3) . ?
O1 C8 1.350(3) . ?
O1 C9 1.473(3) . ?
O3 C1 1.426(3) . ?
O3 H3 0.8200 . ?
N1 C8 1.341(3) . ?
N1 C4 1.456(3) . ?
N1 H1 0.8600 . ?
C3 C2 1.315(3) . ?
C3 C4 1.511(3) . ?
C3 H3A 0.9300 . ?
C4 C5 1.541(4) . ?
C4 H4 0.9800 . ?
C9 C12 1.515(4) . ?
C9 C11 1.519(4) . ?
C9 C10 1.522(4) . ?
C2 C1 1.487(4) . ?
C2 H2 0.9300 . ?
C5 C7 1.523(4) . ?
C5 C6 1.531(4) . ?
C5 H5 0.9800 . ?
C1 H1A 0.9700 . ?
C1 H1B 0.9700 . ?
C12 H12A 0.9600 . ?
C12 H12B 0.9600 . ?
C12 H12C 0.9600 . ?
C7 H7A 0.9600 . ?
C7 H7B 0.9600 . ?
C7 H7C 0.9600 . ?
C10 H10A 0.9600 . ?
C10 H10B 0.9600 . ?
C10 H10C 0.9600 . ?
C6 H6A 0.9600 . ?
C6 H6B 0.9600 . ?
C6 H6C 0.9600 . ?
C11 H11A 0.9600 . ?
C11 H11B 0.9600 . ?
C11 H11C 0.9600 . ?
